data_4327788
loop_
_publ_author_name
'Thomas Doert'
'Christian Graf'
'Inga G. Vasilyeva'
'Walter Schnelle'

_publ_contact_author_address
;
Thomas Doert
Fachrichtung Chemie und Lebensmittelchemie
Technische Universit\"at Dresden
D-01062 Dresden
Germany
;
_publ_contact_author_email Thomas.Doert@chemie.tu-dresden.de
_publ_contact_author_fax 49(351)463-37287
_publ_contact_author_phone 49(351)463-33864
_publ_section_title
;
 Structural Frustration and Occupational Disorder: The Rare Earth Metal
 Polysulfides Tb8S14.8, Dy8S14.9, Ho8S14.9, and Y8S14.8
;
_journal_name_full 'Inorganic Chemistry'
_journal_page_first 282
_journal_page_last 289
_journal_paper_doi 10.1021/ic201639f
_journal_volume 51
_journal_year 2012
_chemical_formula_moiety 'Dy8 S14.86'
_chemical_formula_sum 'Dy6 S11.144'
_chemical_formula_weight 1332.3
_chemical_name_common 'Dysprosium polysulfide'
_chemical_name_systematic
; 
Dysprosium polysulfide
;
_space_group_IT_number 5
_symmetry_cell_setting monoclinic
_symmetry_Int_Tables_number 5
_symmetry_space_group_name_Hall 'A 2'
_symmetry_space_group_name_H-M 'A 1 1 2'
_cell_angle_alpha 90
_cell_angle_beta 90
_cell_angle_gamma 90.34(2)
_cell_formula_units_Z 8
_cell_length_a 11.584(1)
_cell_length_b 15.400(2)
_cell_length_c 15.789(2)
_cell_measurement_reflns_used 7502
_cell_measurement_temperature 295
_cell_measurement_theta_max 32.30
_cell_measurement_theta_min 3.85
_cell_volume 2816.6(6)
_computing_cell_refinement 'X-AREA, STOE, 2006'
_computing_data_collection 'X-AREA, STOE, 2006'
_computing_data_reduction 'X-AREA, STOE, 2006'
_computing_molecular_graphics
;
DIAMOND-Visuelles Informationssystem f\"ur Kristallstrukturen 
 (G. Bergerhoff, Bonn, 2010)
;
_computing_publication_material 'Jana2006 (Petricek, Dusek & Palatinus, 2010)'
_computing_structure_refinement 'Jana2006 (Petricek, Dusek & Palatinus, 2010)'
_computing_structure_solution 'SHELXS-97 (Sheldrick, 1997)'
_diffrn_ambient_temperature 295
_diffrn_detector 'image plate (34 cm diameter)'
_diffrn_detector_area_resol_mean 6.67
_diffrn_detector_type STOE
_diffrn_measured_fraction_theta_full 0.99
_diffrn_measured_fraction_theta_max 0.99
_diffrn_measurement_details ' 270 frames, detector distance = 80 mm'
_diffrn_measurement_device '2-circle goniometer'
_diffrn_measurement_device_type 'STOE IPDS 2'
_diffrn_measurement_method 'rotation method'
_diffrn_radiation_collimation '0.5 mm diameter, multiple pinhole'
_diffrn_radiation_monochromator 'plane graphite'
_diffrn_radiation_polarisn_norm 0
_diffrn_radiation_source 'x-ray tube'
_diffrn_radiation_type 'Mo K\a'
_diffrn_radiation_wavelength 0.71073
_diffrn_reflns_av_R_equivalents 0.0884
_diffrn_reflns_av_sigmaI/netI 0.0269
_diffrn_reflns_limit_h_max 17
_diffrn_reflns_limit_h_min -17
_diffrn_reflns_limit_k_max 22
_diffrn_reflns_limit_k_min -22
_diffrn_reflns_limit_l_max 23
_diffrn_reflns_limit_l_min -20
_diffrn_reflns_number 42579
_diffrn_reflns_theta_full 31.88
_diffrn_reflns_theta_max 31.88
_diffrn_reflns_theta_min 2.55
_diffrn_source ' sealed x-ray tube, 12 x 0.4 mm long-fine focus'
_diffrn_source_current 40
_diffrn_source_power 2.00
_diffrn_source_voltage 50
_exptl_absorpt_coefficient_mu 33.04
_exptl_absorpt_correction_T_max 0.3174
_exptl_absorpt_correction_T_min 0.1357
_exptl_absorpt_correction_type numerical
_exptl_absorpt_process_details 'X-RED, X-SHAPE, STOE 2006'
_exptl_crystal_colour red
_exptl_crystal_density_diffrn 6.28
_exptl_crystal_F_000 4595
_exptl_crystal_size_max 0.05
_exptl_crystal_size_mid 0.04
_exptl_crystal_size_min 0.02
_refine_diff_density_max 2.84
_refine_diff_density_min -1.54
_refine_ls_abs_structure_details '  3957 of Friedel pairs used in the refinement'
_refine_ls_abs_structure_Flack 0.25(2)
_refine_ls_extinction_coef 0.544(5)
_refine_ls_extinction_method 'B-C type 1 gaussian isotropic (Becker & Coppens, 1974)'
_refine_ls_goodness_of_fit_gt 1.30
_refine_ls_goodness_of_fit_ref 1.12
_refine_ls_number_constraints 16
_refine_ls_number_parameters 232
_refine_ls_number_reflns 8909
_refine_ls_number_restraints 0
_refine_ls_R_factor_all 0.0438
_refine_ls_R_factor_gt 0.0264
_refine_ls_shift/su_max 0.0746
_refine_ls_shift/su_mean 0.0067
_refine_ls_structure_factor_coef Fsqd
_refine_ls_weighting_details w=1/(\s^2^(I)+0.0004I^2^)
_refine_ls_weighting_scheme sigma
_refine_ls_wR_factor_gt 0.0538
_refine_ls_wR_factor_ref 0.0606
_reflns_number_gt 5353
_reflns_number_total 8909
_reflns_threshold_expression I>3\s(I)
_cod_data_source_file ic201639f_si_002_4.cif
_cod_data_source_block III
_cod_original_sg_symbol_Hall 'A 2z'
_cod_database_code 4327788

loop_
_symmetry_equiv_pos_site_id
_symmetry_equiv_pos_as_xyz
1 x,y,z
2 -x,-y,z
3 x,y+1/2,z+1/2
4 -x,-y+1/2,z+1/2

loop_
_atom_site_label
_atom_site_type_symbol
_atom_site_fract_x
_atom_site_fract_y
_atom_site_fract_z
_atom_site_adp_type
_atom_site_U_iso_or_equiv
_atom_site_symmetry_multiplicity
_atom_site_occupancy
_atom_site_calc_flag
Dy1 Dy -0.00038(18) 0.74855(8) 0.64129(14) Uani 0.0084(2) 4 1 d
Dy2 Dy 0 0 0.622675 Uani 0.0096(3) 2 1 d
Dy3 Dy 0 0 0.16206(11) Uani 0.0078(3) 2 1 d
Dy4 Dy 0.33317(14) 0.25184(11) 0.1403(3) Uani 0.0094(5) 4 1 d
Dy5 Dy 0.33390(18) 0.74785(11) 0.1405(3) Uani 0.0115(5) 4 1 d
Dy6 Dy 0.66580(11) -0.00141(14) 0.65334(12) Uani 0.0098(3) 4 1 d
Dy7 Dy 0.66785(11) 0.00032(14) 0.13990(13) Uani 0.0084(2) 4 1 d
Dy8 Dy 0.4997(2) 0.62491(7) 0.85892(12) Uani 0.0130(3) 4 1 d
Dy9 Dy 0.5012(2) 0.12831(7) 0.88195(8) Uani 0.0107(2) 4 1 d
Dy10 Dy 0.83234(16) 0.12822(11) 0.3763(2) Uani 0.0109(6) 4 1 d
Dy11 Dy 0.83235(18) 0.87069(12) 0.3774(2) Uani 0.0117(5) 4 1 d
Dy12 Dy 0.83703(14) 0.62168(10) 0.3603(2) Uani 0.0083(5) 4 1 d
Dy13 Dy 0.83477(16) 0.37659(10) 0.3611(2) Uani 0.0116(5) 4 1 d
S1 S 0.0008(9) 0.7528(3) 0.8224(3) Uiso 0.0095(9) 4 1 d
S2 S 0 0 0.8032(3) Uiso 0.0111(10) 2 1 d
S3 S 0 0 0.3357(4) Uiso 0.0120(12) 2 1 d
S4 S 0.3340(6) 0.2508(4) 0.3247(5) Uiso 0.0072(13) 4 1 d
S5 S 0.3337(7) 0.7496(5) 0.3185(6) Uiso 0.0120(15) 4 1 d
S6 S 0.6677(5) -0.0011(7) 0.8292(3) Uiso 0.0088(8) 4 1 d
S7 S 0.6635(4) 0.0002(7) 0.3198(3) Uiso 0.0089(8) 4 1 d
S8 S 0.5006(9) 0.6272(3) 0.6829(3) Uiso 0.0087(9) 4 1 d
S9 S 0.5008(9) 0.1234(3) 0.6958(3) Uiso 0.0101(8) 4 1 d
S10 S 0.8341(6) 0.1239(5) 0.1956(7) Uiso 0.0110(15) 4 1 d
S11 S 0.8336(6) 0.8765(4) 0.1906(5) Uiso 0.0062(13) 4 1 d
S12 S 0.8326(6) 0.6257(4) 0.1878(5) Uiso 0.0086(14) 4 1 d
S13 S 0.8307(6) 0.3741(4) 0.1802(5) Uiso 0.0058(12) 4 1 d
S14 S 0.0015(9) 0.1367(2) 0.5047(2) Uiso 0.0090(7) 4 1 d
S15a S 0.6871(11) 0.1272(11) 0.0073(11) Uiso 0.0080(4) 4 0.601(5) d
S15b S 0.7058(18) 0.1236(17) 0.0076(18) Uiso 0.0080(4) 4 0.399(5) d
S16a S 0.6883(11) 0.8677(9) 0.0078(10) Uiso 0.0080(4) 4 0.601(5) d
S16b S 0.7096(16) 0.8781(14) 0.0052(15) Uiso 0.0080(4) 4 0.399(5) d
S17a S 0.6204(14) 0.3783(11) 0.0081(10) Uiso 0.0107(10) 4 0.38(3) d
S17b S 0.6602(13) 0.4071(8) 0.0048(8) Uiso 0.0107(10) 4 0.48(3) d
S18a S 0.6725(11) 0.6009(9) 0.0050(8) Uiso 0.0107(10) 4 0.50(3) d
S18b S 0.6324(13) 0.6313(9) 0.0053(8) Uiso 0.0107(10) 4 0.44(3) d
S19 S 0.5 0 0.007683 Uiso 0.0127(10) 2 1 d
S20a S 0.4958(9) 0.7730(3) 0.50613(19) Uiso 0.0090(8) 4 0.906(13) d
S20b S 0.545(4) 0.293(3) 0.005(2) Uiso 0.0090(8) 4 0.094(13) d
S21a S 0.797(2) -0.023(4) 0.5143(17) Uiso 0.0078(10) 4 0.19(5) d
S21b S 0.7960(5) -0.0019(13) 0.5043(5) Uiso 0.0078(10) 4 0.81(5) d
S22a S 0.9085(5) 0.0069(7) 0.9937(3) Uiso 0.0153(10) 4 0.601(5) d
S22b S 0.0074(16) 0.0695(5) 0.9934(5) Uiso 0.0153(10) 4 0.399(5) d
S23a S 0.1828(16) 0.2344(11) 0.0035(11) Uiso 0.0080(4) 4 0.399(5) d
S23b S 0.1581(10) 0.2239(8) 0.0073(8) Uiso 0.0080(4) 4 0.601(5) d
S24a S 0.1800(18) 0.7743(14) 0.0105(13) Uiso 0.0080(4) 4 0.399(5) d
S24b S 0.1656(12) 0.7822(9) 0.0057(9) Uiso 0.0080(4) 4 0.601(5) d

loop_
_atom_site_aniso_label
_atom_site_aniso_type_symbol
_atom_site_aniso_U_11
_atom_site_aniso_U_22
_atom_site_aniso_U_33
_atom_site_aniso_U_12
_atom_site_aniso_U_13
_atom_site_aniso_U_23
Dy1 Dy 0.0071(3) 0.0071(4) 0.0109(3) 0.0010(7) 0.0005(12) 0.0005(3)
Dy2 Dy 0.0086(6) 0.0106(6) 0.0097(4) 0.0007(10) 0 0
Dy3 Dy 0.0076(5) 0.0064(5) 0.0095(4) 0.0001(9) 0 0
Dy4 Dy 0.0003(4) 0.0130(7) 0.0150(13) -0.0001(6) -0.0014(8) -0.0017(6)
Dy5 Dy 0.0155(5) 0.0071(7) 0.0118(12) 0.0014(7) -0.0006(9) 0.0022(6)
Dy6 Dy 0.0075(4) 0.0093(4) 0.0126(5) 0.0011(7) 0.0025(3) -0.0007(9)
Dy7 Dy 0.0072(4) 0.0083(4) 0.0099(4) 0.0007(7) -0.0013(3) 0.0073(7)
Dy8 Dy 0.0127(5) 0.0099(5) 0.0164(4) -0.0003(8) -0.0009(13) -0.0039(3)
Dy9 Dy 0.0093(4) 0.0077(4) 0.0151(4) -0.0025(8) -0.0036(10) 0.0022(3)
Dy10 Dy 0.0111(7) 0.0091(7) 0.0125(13) -0.0003(7) 0.0009(9) 0.0051(6)
Dy11 Dy 0.0159(8) 0.0074(6) 0.0119(13) 0.0001(6) -0.0024(9) 0.0056(5)
Dy12 Dy 0.0046(5) 0.0097(6) 0.0105(11) 0.0004(6) 0.0017(8) -0.0020(7)
Dy13 Dy 0.0145(7) 0.0090(7) 0.0114(12) 0.0011(7) -0.0004(9) 0.0016(8)

loop_
_atom_type_symbol
_atom_type_scat_dispersion_real
_atom_type_scat_dispersion_imag
_atom_type_scat_source
_atom_type_scat_Cromer_Mann_a1
_atom_type_scat_Cromer_Mann_b1
_atom_type_scat_Cromer_Mann_a2
_atom_type_scat_Cromer_Mann_b2
_atom_type_scat_Cromer_Mann_a3
_atom_type_scat_Cromer_Mann_b3
_atom_type_scat_Cromer_Mann_a4
_atom_type_scat_Cromer_Mann_b4
_atom_type_scat_Cromer_Mann_c
Dy -0.1892 4.4098 'International Tables Vol C tables 4.2.6.8 and 6.1.1.4' 26.507 2.1802 17.6383 0.202172 14.5596 12.1899 2.96577 111.874001 4.29728
S 0.1246 0.1234 'International Tables Vol C tables 4.2.6.8 and 6.1.1.4' 6.9053 1.4679 5.2034 22.215099 1.4379 0.2536 1.5863 56.172001 0.8669

loop_
_geom_bond_atom_site_label_1
_geom_bond_atom_site_label_2
_geom_bond_site_symmetry_2
_geom_bond_distance
Dy1 S1 . 2.861(5)
Dy1 S10 3_455 2.838(8)
Dy1 S11 4_665 2.845(7)
Dy1 S12 4_665 2.832(7)
Dy1 S13 3_455 2.826(7)
Dy1 S14 2_565 2.794(3)
Dy1 S23a 3_555 3.048(17)
Dy1 S23b 3_555 2.829(12)
Dy1 S24a 4_565 2.95(2)
Dy1 S24b 4_565 2.909(15)
Dy2 S2 . 2.850(5)
Dy2 S12 3_445 2.934(7)
Dy2 S12 4_655 2.934(7)
Dy2 S13 3_445 2.897(6)
Dy2 S13 4_655 2.897(6)
Dy2 S14 . 2.815(3)
Dy2 S14 2_555 2.815(3)
Dy2 S21a 1_455 2.93(3)
Dy2 S21a 2_655 2.93(3)
Dy2 S21b 1_455 3.014(7)
Dy2 S21b 2_655 3.014(7)
Dy3 S3 . 2.741(7)
Dy3 S10 1_455 2.767(8)
Dy3 S10 2_655 2.767(8)
Dy3 S11 1_445 2.738(7)
Dy3 S11 2_665 2.738(7)
Dy3 S22a 1_454 2.864(5)
Dy3 S22a 2_654 2.864(5)
Dy3 S22b 1_554 2.871(8)
Dy3 S22b 2_554 2.871(8)
Dy4 S4 . 2.912(10)
Dy4 S8 3_544 2.819(8)
Dy4 S9 4_654 2.848(8)
Dy4 S11 2_665 2.867(7)
Dy4 S12 2_665 2.802(7)
Dy4 S16a 2_665 2.798(15)
Dy4 S16b 2_665 2.97(2)
Dy4 S18a 2_665 3.116(14)
Dy4 S18b 2_665 2.816(14)
Dy4 S20a 3_544 2.852(8)
Dy4 S23a . 2.787(18)
Dy4 S23b . 2.949(12)
Dy5 S5 . 2.811(10)
Dy5 S8 4_664 2.790(8)
Dy5 S9 3_554 2.866(8)
Dy5 S10 2_665 2.914(8)
Dy5 S13 2_665 2.740(7)
Dy5 S15a 2_665 2.862(17)
Dy5 S15b 2_665 2.92(3)
Dy5 S17a 2_665 2.905(17)
Dy5 S17b 2_665 3.208(13)
Dy5 S20a 4_664 2.916(8)
Dy5 S20b 2_665 2.64(4)
Dy5 S24a . 2.75(2)
Dy5 S24b . 2.937(15)
Dy6 S6 . 2.776(5)
Dy6 S9 . 2.801(8)
Dy6 S9 2_655 2.768(8)
Dy6 S12 3_545 2.796(7)
Dy6 S13 3_545 2.748(6)
Dy6 S17a 3_545 2.993(16)
Dy6 S17b 3_545 2.737(13)
Dy6 S18a 3_545 2.823(13)
Dy6 S18b 3_545 3.130(14)
Dy6 S21a . 2.69(3)
Dy6 S21b . 2.795(8)
Dy7 S7 . 2.841(5)
Dy7 S8 3_544 2.842(8)
Dy7 S8 4_654 2.842(8)
Dy7 S10 . 2.839(8)
Dy7 S11 1_545 2.829(7)
Dy7 S15a . 2.871(17)
Dy7 S15b . 2.86(3)
Dy7 S16a 1_545 2.930(15)
Dy7 S16b 1_545 2.88(2)
Dy7 S19 . 2.8528(18)
Dy8 S4 3_555 2.789(7)
Dy8 S5 4_665 2.797(8)
Dy8 S7 3_555 2.778(8)
Dy8 S7 4_655 2.761(8)
Dy8 S8 . 2.779(5)
Dy8 S17a 2_666 2.735(16)
Dy8 S17b 2_666 2.994(14)
Dy8 S18a 1_556 3.078(13)
Dy8 S18b 1_556 2.778(14)
Dy8 S20a 4_665 2.807(4)
Dy8 S20b 2_666 2.68(4)
Dy9 S4 4_655 2.809(7)
Dy9 S5 3_545 2.880(8)
Dy9 S6 . 2.905(8)
Dy9 S6 2_655 2.883(8)
Dy9 S9 . 2.940(5)
Dy9 S15a 1_556 2.926(15)
Dy9 S15b 1_556 3.09(2)
Dy9 S16a 2_666 2.961(14)
Dy9 S16b 2_666 3.12(2)
Dy9 S19 1_556 2.8010(13)
Dy9 S20a 3_545 2.969(4)
Dy9 S20b 1_556 3.24(4)
Dy10 S1 3_644 2.858(8)
Dy10 S3 1_655 2.851(3)
Dy10 S5 2_665 2.849(8)
Dy10 S7 . 2.909(8)
Dy10 S10 . 2.854(11)
Dy10 S14 1_655 2.817(8)
Dy10 S18a 3_545 2.780(13)
Dy10 S18b 3_545 3.085(15)
Dy10 S21a . 3.21(4)
Dy10 S21b . 2.875(15)
Dy10 S23a 4_655 2.922(17)
Dy10 S23b 4_655 3.078(13)
Dy11 S1 4_664 2.854(8)
Dy11 S3 1_665 2.851(3)
Dy11 S4 2_665 2.803(7)
Dy11 S7 1_565 2.945(8)
Dy11 S11 . 2.952(9)
Dy11 S14 2_665 2.781(8)
Dy11 S17a 3_555 3.210(16)
Dy11 S17b 3_555 2.889(14)
Dy11 S21a 1_565 2.75(4)
Dy11 S21b 1_565 2.837(15)
Dy11 S24a 4_665 3.07(2)
Dy11 S24b 4_665 3.106(14)
Dy12 S1 4_664 2.753(8)
Dy12 S2 3_654 2.816(3)
Dy12 S4 2_665 2.854(7)
Dy12 S6 3_554 2.760(8)
Dy12 S12 . 2.725(9)
Dy12 S15a 3_555 2.900(16)
Dy12 S15b 3_555 2.78(3)
Dy12 S22a 3_554 2.875(8)
Dy12 S22b 3_654 2.996(14)
Dy12 S24a 4_665 2.87(2)
Dy12 S24b 4_665 2.732(15)
Dy13 S1 3_644 2.785(8)
Dy13 S2 3_654 2.841(3)
Dy13 S5 2_665 2.827(8)
Dy13 S6 3_554 2.755(8)
Dy13 S13 . 2.856(8)
Dy13 S16a 3_545 2.874(15)
Dy13 S16b 3_545 2.70(2)
Dy13 S22a 3_554 3.020(8)
Dy13 S22b 4_654 2.895(13)
Dy13 S23a 4_655 2.831(17)
Dy13 S23b 4_655 2.780(13)
S2 S12 3_445 3.297(8)
S2 S12 4_655 3.297(8)
S2 S22a 1_455 3.192(7)
S2 S22a 2_655 3.192(7)
S2 S22b . 3.190(9)
S2 S22b 2_555 3.190(9)
S4 S20b 4_655 3.25(4)
S7 S17b 3_545 3.253(15)
S7 S21b . 3.292(9)
S9 S17a 4_655 3.280(17)
S11 S16b . 3.26(2)
S11 S23b 2_665 3.282(15)
S13 S21a 3_554 3.09(4)
S14 S21a 2_655 2.94(4)
S14 S21b 1_455 3.188(16)
S14 S21b 2_655 3.141(16)
S14 S23a 4_555 2.924(19)
S14 S23b 4_555 2.843(14)
S14 S24a 3_545 2.95(2)
S14 S24b 3_545 2.931(16)
S15a S19 . 2.913(15)
S15a S20a 3_544 3.164(17)
S15a S20b . 3.06(5)
S15a S22a 1_554 3.180(16)
S15a S24a 2_665 2.16(3)
S15a S24b 2_665 2.20(2)
S15b S19 . 3.04(2)
S15b S20b . 3.22(5)
S15b S22a 1_554 2.97(2)
S15b S24a 2_665 2.05(3)
S15b S24b 2_665 2.07(3)
S16a S19 1_565 2.993(14)
S16a S20a 4_664 3.031(16)
S16a S23a 2_665 2.18(2)
S16a S23b 2_665 2.277(18)
S16b S19 1_565 3.08(2)
S16b S22a 1_564 3.04(2)
S16b S23a 2_665 2.14(3)
S16b S23b 2_665 2.20(2)
S17a S18b 2_665 2.93(2)
S17a S20a 3_544 2.164(18)
S17a S21a 3_554 2.54(4)
S17a S21b 3_554 2.74(2)
S17b S18a . 2.988(19)
S17b S20a 3_544 2.801(16)
S17b S20b . 2.20(5)
S17b S21a 3_554 1.92(4)
S17b S21b 3_554 2.10(2)
S18a S20a 4_664 2.759(16)
S18a S20b 2_665 3.00(5)
S18a S21a 3_554 2.40(5)
S18a S21b 3_554 2.14(2)
S18a S23a 2_665 3.03(2)
S18b S20a 4_664 2.098(17)
S18b S20b 2_665 2.36(5)
S18b S21a 3_554 3.05(5)
S18b S21b 3_554 2.80(2)
S18b S23a 2_665 2.97(2)
S18b S23b 2_665 3.286(19)
S22a S22a 2_755 2.131(8)
S22b S22b 2_555 2.147(12)
S22b S23a 1_556 3.25(2)
S22b S23b 1_556 2.949(18)
S22b S24a 2_566 3.26(3)
S22b S24b 2_566 3.053(19)

loop_
_jana_cell_twin_matrix_id
_jana_cell_twin_volume_fraction
_jana_cell_twin_matrix_1_1
_jana_cell_twin_matrix_1_2
_jana_cell_twin_matrix_1_3
_jana_cell_twin_matrix_2_1
_jana_cell_twin_matrix_2_2
_jana_cell_twin_matrix_2_3
_jana_cell_twin_matrix_3_1
_jana_cell_twin_matrix_3_2
_jana_cell_twin_matrix_3_3
1 0.25(4) 1 0 0 0 1 0 0 0 1
2 0.25(2) -1 0 0 0 -1 0 0 0 -1
3 0.25(2) 1 0 0 0 -1 0 0 0 -1
4 0.25(2) -1 0 0 0 1 0 0 0 1
